data_4114185
loop_
_publ_author_name
'Lihung Pu'
'Andrew D. Phillips'
'Anne F. Richards'
'Matthias Stender'
'Richard S. Simons'
'Marilyn M. Olmstead'
'Philip P. Power'

_publ_section_title
;
 Germanium and Tin Analogues of Alkynes and Their Reduction Products
;
_journal_name_full 'Journal of the American Chemical Society'
_journal_page_first 11626
_journal_page_last 11636
_journal_paper_doi 10.1021/ja035711m
_journal_volume 125
_journal_year 2003
_chemical_formula_sum 'C67 H82 Cl2 Ge2'
_chemical_formula_weight 1103.41
_chemical_name_common '[Ar'GeCl]2.toluene'
_chemical_name_systematic
; 
 ? 
;
_space_group_IT_number 15
_symmetry_cell_setting monoclinic
_symmetry_space_group_name_Hall '-C 2yc'
_symmetry_space_group_name_H-M 'C 1 2/c 1'
_atom_sites_solution_hydrogens geom
_atom_sites_solution_primary direct
_atom_sites_solution_secondary difmap
_audit_creation_method SHELXL-97
_cell_angle_alpha 90.00
_cell_angle_beta 104.125(2)
_cell_angle_gamma 90.00
_cell_formula_units_Z 4
_cell_length_a 27.411(2)
_cell_length_b 14.0940(8)
_cell_length_c 15.5937(9)
_cell_measurement_reflns_used 961
_cell_measurement_temperature 90(2)
_cell_measurement_theta_max 29.8
_cell_measurement_theta_min 2.6
_cell_volume 5842.2(6)
_computing_cell_refinement 'SMART 5.054 (Bruker, 2002)'
_computing_data_collection 'SMART 5.054 (Bruker, 2002)'
_computing_data_reduction 'SAINT 6.35 (Bruker, 2002)'
_computing_molecular_graphics 'SHELXTL 5.1, XP (Sheldrick, 1994)'
_computing_publication_material 'SHELXL-97 (Sheldrick, 1997)'
_computing_structure_refinement 'SHELXL-97 (Sheldrick, 1997)'
_computing_structure_solution 'SHELXS-97 (Sheldrick, 1990)'
_diffrn_ambient_temperature 90(2)
_diffrn_detector_area_resol_mean 8.3
_diffrn_measured_fraction_theta_full 0.955
_diffrn_measured_fraction_theta_max 0.955
_diffrn_measurement_device_type 'Bruker SMART 1000'
_diffrn_measurement_method \w
_diffrn_radiation_monochromator graphite
_diffrn_radiation_source 'normal-focus sealed tube'
_diffrn_radiation_type MoK\a
_diffrn_radiation_wavelength 0.71073
_diffrn_reflns_av_R_equivalents 0.0315
_diffrn_reflns_av_sigmaI/netI 0.0302
_diffrn_reflns_limit_h_max 38
_diffrn_reflns_limit_h_min -39
_diffrn_reflns_limit_k_max 19
_diffrn_reflns_limit_k_min -20
_diffrn_reflns_limit_l_max 22
_diffrn_reflns_limit_l_min -22
_diffrn_reflns_number 37398
_diffrn_reflns_theta_full 31.48
_diffrn_reflns_theta_max 31.48
_diffrn_reflns_theta_min 2.00
_diffrn_standards_number 0
_exptl_absorpt_coefficient_mu 1.160
_exptl_absorpt_correction_T_max 0.694
_exptl_absorpt_correction_T_min 0.648
_exptl_absorpt_correction_type multi-scan
_exptl_absorpt_process_details 'SADABS 2.03 (Sheldrick, 2002) '
_exptl_crystal_colour orange
_exptl_crystal_density_diffrn 1.255
_exptl_crystal_description block
_exptl_crystal_F_000 2328
_exptl_crystal_size_max 0.41
_exptl_crystal_size_mid 0.41
_exptl_crystal_size_min 0.34
_refine_diff_density_max 1.682
_refine_diff_density_min -0.602
_refine_diff_density_rms 0.080
_refine_ls_extinction_method none
_refine_ls_goodness_of_fit_ref 1.038
_refine_ls_hydrogen_treatment constr
_refine_ls_matrix_type full
_refine_ls_number_parameters 348
_refine_ls_number_reflns 9280
_refine_ls_number_restraints 3
_refine_ls_restrained_S_all 1.193
_refine_ls_R_factor_all 0.0482
_refine_ls_R_factor_gt 0.0356
_refine_ls_shift/su_max 0.009
_refine_ls_shift/su_mean 0.000
_refine_ls_structure_factor_coef Fsqd
_refine_ls_weighting_details 'calc w=1/[\s^2^(Fo^2^)+(0.0418P)^2^+9.9380P] where P=(Fo^2^+2Fc^2^)/3'
_refine_ls_weighting_scheme calc
_refine_ls_wR_factor_gt 0.0872
_refine_ls_wR_factor_ref 0.0957
_reflns_number_gt 7545
_reflns_number_total 9280
_reflns_threshold_expression I>2\s(I)
_cod_data_source_file ja035711msi20030421_060217_1.cif
_cod_data_source_block mas90
_cod_original_cell_volume 5842.1(6)
_cod_original_sg_symbol_H-M 'C 2/c'
_cod_database_code 4114185

loop_
_symmetry_equiv_pos_as_xyz
'x, y, z'
'-x, y, -z+1/2'
'x+1/2, y+1/2, z'
'-x+1/2, y+1/2, -z+1/2'
'-x, -y, -z'
'x, -y, z-1/2'
'-x+1/2, -y+1/2, -z'
'x+1/2, -y+1/2, z-1/2'

loop_
_atom_site_label
_atom_site_type_symbol
_atom_site_fract_x
_atom_site_fract_y
_atom_site_fract_z
_atom_site_U_iso_or_equiv
_atom_site_adp_type
_atom_site_occupancy
_atom_site_symmetry_multiplicity
_atom_site_calc_flag
_atom_site_refinement_flags
_atom_site_disorder_assembly
_atom_site_disorder_group
Ge1 Ge 0.205444(7) 0.226145(14) 0.480708(13) 0.01647(6) Uani 1 1 d . . .
Cl1 Cl 0.190859(19) 0.16746(3) 0.34491(3) 0.02421(10) Uani 1 1 d . . .
C1 C 0.15264(6) 0.32399(13) 0.46930(11) 0.0144(3) Uani 1 1 d . . .
C2 C 0.14819(7) 0.41089(13) 0.42298(12) 0.0149(3) Uani 1 1 d . . .
C3 C 0.10986(7) 0.47360(13) 0.43049(12) 0.0173(3) Uani 1 1 d . . .
H3A H 0.1068 0.5326 0.4002 0.021 Uiso 1 1 calc R . .
C4 C 0.07624(7) 0.45147(14) 0.48135(13) 0.0187(3) Uani 1 1 d . . .
H4A H 0.0513 0.4960 0.4873 0.022 Uiso 1 1 calc R . .
C5 C 0.07922(7) 0.36391(14) 0.52353(12) 0.0177(3) Uani 1 1 d . . .
H5A H 0.0557 0.3480 0.5569 0.021 Uiso 1 1 calc R . .
C6 C 0.11681(7) 0.29944(13) 0.51686(11) 0.0146(3) Uani 1 1 d . . .
C7 C 0.11592(7) 0.20187(13) 0.55578(12) 0.0145(3) Uani 1 1 d . . .
C8 C 0.13842(7) 0.18583(13) 0.64612(12) 0.0163(3) Uani 1 1 d . . .
C9 C 0.13292(8) 0.09649(14) 0.68179(13) 0.0215(4) Uani 1 1 d . . .
H9A H 0.1478 0.0847 0.7425 0.026 Uiso 1 1 calc R . .
C10 C 0.10607(8) 0.02489(14) 0.62981(14) 0.0234(4) Uani 1 1 d . . .
H10A H 0.1022 -0.0351 0.6552 0.028 Uiso 1 1 calc R . .
C11 C 0.08483(8) 0.04096(14) 0.54063(13) 0.0209(4) Uani 1 1 d . . .
H11A H 0.0669 -0.0087 0.5054 0.025 Uiso 1 1 calc R . .
C12 C 0.08936(7) 0.12857(13) 0.50181(12) 0.0167(3) Uani 1 1 d . . .
C13 C 0.17957(7) 0.43870(12) 0.36022(12) 0.0150(3) Uani 1 1 d . . .
C14 C 0.22329(7) 0.49448(13) 0.38949(12) 0.0159(3) Uani 1 1 d . . .
C15 C 0.24895(7) 0.52482(13) 0.32710(13) 0.0190(4) Uani 1 1 d . . .
H15A H 0.2793 0.5597 0.3462 0.023 Uiso 1 1 calc R . .
C16 C 0.23085(8) 0.50497(14) 0.23813(13) 0.0208(4) Uani 1 1 d . . .
H16A H 0.2483 0.5276 0.1965 0.025 Uiso 1 1 calc R . .
C17 C 0.18734(7) 0.45222(14) 0.20968(13) 0.0193(4) Uani 1 1 d . . .
H17A H 0.1748 0.4401 0.1483 0.023 Uiso 1 1 calc R . .
C18 C 0.16149(7) 0.41653(13) 0.26953(12) 0.0159(3) Uani 1 1 d . . .
C19 C 0.11421(7) 0.35727(14) 0.23505(12) 0.0180(3) Uani 1 1 d . . .
H19A H 0.1089 0.3171 0.2848 0.022 Uiso 1 1 calc R . .
C20 C 0.11908(8) 0.29086(16) 0.15902(14) 0.0248(4) Uani 1 1 d . . .
H20A H 0.1514 0.2575 0.1754 0.037 Uiso 1 1 calc R . .
H20B H 0.1174 0.3283 0.1054 0.037 Uiso 1 1 calc R . .
H20C H 0.0916 0.2445 0.1479 0.037 Uiso 1 1 calc R . .
C21 C 0.06792(8) 0.42152(16) 0.20437(14) 0.0254(4) Uani 1 1 d . . .
H21A H 0.0632 0.4594 0.2544 0.038 Uiso 1 1 calc R . .
H21B H 0.0380 0.3823 0.1817 0.038 Uiso 1 1 calc R . .
H21C H 0.0730 0.4638 0.1574 0.038 Uiso 1 1 calc R . .
C22 C 0.24046(7) 0.52829(14) 0.48484(12) 0.0190(3) Uani 1 1 d . . .
H22A H 0.2294 0.4803 0.5235 0.023 Uiso 1 1 calc R . .
C23 C 0.29759(8) 0.53972(16) 0.51675(14) 0.0254(4) Uani 1 1 d . . .
H23A H 0.3142 0.4826 0.5018 0.038 Uiso 1 1 calc R . .
H23B H 0.3068 0.5489 0.5810 0.038 Uiso 1 1 calc R . .
H23C H 0.3084 0.5950 0.4879 0.038 Uiso 1 1 calc R . .
C24 C 0.21510(8) 0.62347(15) 0.49585(13) 0.0229(4) Uani 1 1 d . . .
H24A H 0.1785 0.6151 0.4810 0.034 Uiso 1 1 calc R . .
H24B H 0.2241 0.6708 0.4563 0.034 Uiso 1 1 calc R . .
H24C H 0.2265 0.6450 0.5572 0.034 Uiso 1 1 calc R . .
C25 C 0.16740(7) 0.26360(13) 0.70437(12) 0.0165(3) Uani 1 1 d . . .
H25A H 0.1752 0.3143 0.6649 0.020 Uiso 1 1 calc R . .
C26 C 0.13514(8) 0.30793(17) 0.76148(15) 0.0272(4) Uani 1 1 d . . .
H26A H 0.1037 0.3320 0.7233 0.041 Uiso 1 1 calc R . .
H26B H 0.1536 0.3604 0.7961 0.041 Uiso 1 1 calc R . .
H26C H 0.1275 0.2598 0.8016 0.041 Uiso 1 1 calc R . .
C27 C 0.21728(8) 0.22709(14) 0.76172(14) 0.0226(4) Uani 1 1 d . . .
H27A H 0.2367 0.1973 0.7240 0.034 Uiso 1 1 calc R . .
H27B H 0.2106 0.1803 0.8040 0.034 Uiso 1 1 calc R . .
H27C H 0.2364 0.2802 0.7939 0.034 Uiso 1 1 calc R . .
C28 C 0.06423(7) 0.14513(14) 0.40444(12) 0.0182(3) Uani 1 1 d . . .
H28A H 0.0826 0.1981 0.3832 0.022 Uiso 1 1 calc R . .
C29 C 0.00961(8) 0.17676(17) 0.39372(14) 0.0272(4) Uani 1 1 d . . .
H29A H 0.0088 0.2335 0.4297 0.041 Uiso 1 1 calc R . .
H29B H -0.0095 0.1257 0.4132 0.041 Uiso 1 1 calc R . .
H29C H -0.0055 0.1913 0.3314 0.041 Uiso 1 1 calc R . .
C30 C 0.06651(9) 0.05834(15) 0.34630(14) 0.0256(4) Uani 1 1 d . . .
H30A H 0.0545 0.0759 0.2839 0.038 Uiso 1 1 calc R . .
H30B H 0.0452 0.0079 0.3605 0.038 Uiso 1 1 calc R . .
H30C H 0.1013 0.0358 0.3574 0.038 Uiso 1 1 calc R . .
C31 C 0.01046(15) -0.2497(2) 0.29682(15) 0.0270(9) Uani 0.50 1 d PGD A -1
C32 C -0.0033(2) -0.17997(15) 0.2324(2) 0.0506(19) Uani 0.50 1 d PGD A -1
H32 H -0.0001 -0.1149 0.2485 0.061 Uiso 1 2 calc SR A -1
C33 C -0.0218(2) -0.2056(2) 0.14434(19) 0.108(7) Uani 0.50 1 d PGD A -1
H33 H -0.0312 -0.1579 0.1003 0.130 Uiso 0.50 1 calc PR A -1
C34 C -0.02652(15) -0.3008(2) 0.12074(14) 0.0290(9) Uani 0.50 1 d PG A -1
H34 H -0.0392 -0.3183 0.0606 0.035 Uiso 0.50 1 calc PR A -1
C35 C -0.01276(13) -0.37052(16) 0.18518(18) 0.0245(8) Uani 0.50 1 d PG A -1
H35 H -0.0160 -0.4356 0.1691 0.029 Uiso 0.50 1 calc PR A -1
C36 C 0.00573(13) -0.34495(17) 0.27322(16) 0.0225(9) Uani 0.50 1 d PG A -1
H36 H 0.0151 -0.3926 0.3173 0.027 Uiso 0.50 1 calc PR A -1
C37 C 0.0270(3) -0.2174(5) 0.3799(6) 0.0512(18) Uani 0.50 1 d PD A -1
H37A H 0.0355 -0.2713 0.4206 0.077 Uiso 0.50 1 calc PR A -1
H37B H 0.0007 -0.1793 0.3959 0.077 Uiso 0.50 1 calc PR A -1
H37C H 0.0570 -0.1781 0.3839 0.077 Uiso 0.50 1 calc PR A -1

loop_
_atom_site_aniso_label
_atom_site_aniso_U_11
_atom_site_aniso_U_22
_atom_site_aniso_U_33
_atom_site_aniso_U_23
_atom_site_aniso_U_13
_atom_site_aniso_U_12
Ge1 0.01512(9) 0.01594(10) 0.01896(10) 0.00310(7) 0.00530(7) 0.00237(7)
Cl1 0.0280(2) 0.0217(2) 0.0254(2) 0.00028(17) 0.01105(18) 0.00873(18)
C1 0.0140(7) 0.0157(8) 0.0133(7) -0.0001(6) 0.0030(6) 0.0002(6)
C2 0.0149(7) 0.0162(8) 0.0133(7) 0.0001(6) 0.0027(6) -0.0010(6)
C3 0.0184(8) 0.0163(8) 0.0174(8) 0.0018(6) 0.0049(6) 0.0019(6)
C4 0.0186(8) 0.0192(8) 0.0196(8) -0.0001(7) 0.0071(7) 0.0035(7)
C5 0.0177(8) 0.0196(8) 0.0173(8) 0.0004(7) 0.0072(7) 0.0005(7)
C6 0.0157(8) 0.0157(8) 0.0120(7) -0.0002(6) 0.0025(6) -0.0012(6)
C7 0.0144(7) 0.0146(7) 0.0149(8) 0.0003(6) 0.0043(6) -0.0008(6)
C8 0.0177(8) 0.0170(8) 0.0144(8) 0.0006(6) 0.0044(6) -0.0016(6)
C9 0.0270(10) 0.0199(9) 0.0164(8) 0.0036(7) 0.0029(7) -0.0035(7)
C10 0.0300(10) 0.0188(9) 0.0211(9) 0.0035(7) 0.0060(8) -0.0059(8)
C11 0.0246(9) 0.0177(8) 0.0200(9) -0.0005(7) 0.0046(7) -0.0066(7)
C12 0.0167(8) 0.0174(8) 0.0158(8) -0.0004(6) 0.0039(6) -0.0019(6)
C13 0.0167(8) 0.0139(8) 0.0149(8) 0.0013(6) 0.0052(6) 0.0008(6)
C14 0.0171(8) 0.0135(7) 0.0171(8) 0.0022(6) 0.0039(6) 0.0005(6)
C15 0.0179(8) 0.0165(8) 0.0242(9) 0.0022(7) 0.0079(7) -0.0018(7)
C16 0.0254(9) 0.0178(8) 0.0222(9) 0.0020(7) 0.0118(7) -0.0006(7)
C17 0.0240(9) 0.0181(8) 0.0174(8) 0.0005(7) 0.0079(7) -0.0004(7)
C18 0.0180(8) 0.0147(8) 0.0157(8) 0.0014(6) 0.0053(6) 0.0012(6)
C19 0.0189(8) 0.0193(8) 0.0163(8) -0.0012(6) 0.0049(6) -0.0018(7)
C20 0.0249(10) 0.0269(10) 0.0223(9) -0.0067(8) 0.0050(8) -0.0036(8)
C21 0.0215(9) 0.0286(10) 0.0244(10) 0.0003(8) 0.0018(8) 0.0025(8)
C22 0.0206(8) 0.0190(8) 0.0164(8) 0.0021(7) 0.0024(7) -0.0029(7)
C23 0.0209(9) 0.0264(10) 0.0257(10) 0.0011(8) -0.0005(7) -0.0040(8)
C24 0.0280(10) 0.0207(9) 0.0192(9) -0.0032(7) 0.0044(7) -0.0014(8)
C25 0.0177(8) 0.0168(8) 0.0141(8) -0.0005(6) 0.0021(6) -0.0013(6)
C26 0.0234(10) 0.0329(11) 0.0262(10) -0.0112(9) 0.0079(8) -0.0010(8)
C27 0.0199(9) 0.0211(9) 0.0236(9) -0.0001(7) -0.0011(7) -0.0002(7)
C28 0.0190(8) 0.0191(8) 0.0154(8) -0.0006(6) 0.0021(6) -0.0022(7)
C29 0.0209(9) 0.0346(11) 0.0235(10) -0.0043(9) 0.0007(8) 0.0034(8)
C30 0.0303(10) 0.0253(10) 0.0189(9) -0.0053(8) 0.0019(8) 0.0003(8)
C31 0.034(2) 0.0222(19) 0.026(2) -0.0075(16) 0.0112(18) -0.0050(17)
C32 0.094(5) 0.0201(19) 0.035(5) -0.0042(17) 0.012(5) -0.004(3)
C33 0.135(13) 0.032(5) 0.176(17) 0.004(7) 0.072(12) 0.002(6)
C34 0.032(2) 0.030(2) 0.027(2) -0.0023(17) 0.0099(17) -0.0002(18)
C35 0.0200(19) 0.022(2) 0.032(2) -0.0021(17) 0.0071(19) -0.0014(16)
C36 0.019(2) 0.0217(18) 0.028(3) -0.0014(14) 0.008(2) 0.0007(16)
C37 0.055(4) 0.028(3) 0.083(5) -0.027(3) 0.040(4) -0.016(3)

loop_
_atom_type_symbol
_atom_type_description
_atom_type_scat_dispersion_real
_atom_type_scat_dispersion_imag
_atom_type_scat_source
C C 0.0033 0.0016 'International Tables Vol C Tables 4.2.6.8 and 6.1.1.4'
H H 0.0000 0.0000 'International Tables Vol C Tables 4.2.6.8 and 6.1.1.4'
Cl Cl 0.1484 0.1585 'International Tables Vol C Tables 4.2.6.8 and 6.1.1.4'
Ge Ge 0.1547 1.8001 'International Tables Vol C Tables 4.2.6.8 and 6.1.1.4'

loop_
_geom_angle_atom_site_label_1
_geom_angle_atom_site_label_2
_geom_angle_atom_site_label_3
_geom_angle
_geom_angle_site_symmetry_3
C1 Ge1 Cl1 102.53(5) .
C1 Ge1 Ge1 119.52(5) 7_556
Cl1 Ge1 Ge1 105.794(18) 7_556
C2 C1 C6 119.82(16) .
C2 C1 Ge1 128.43(13) .
C6 C1 Ge1 111.73(13) .
C3 C2 C1 118.55(16) .
C3 C2 C13 116.75(16) .
C1 C2 C13 124.55(16) .
C4 C3 C2 121.46(17) .
C3 C4 C5 119.86(17) .
C4 C5 C6 120.08(17) .
C5 C6 C1 120.04(17) .
C5 C6 C7 118.65(16) .
C1 C6 C7 121.17(16) .
C8 C7 C12 120.81(16) .
C8 C7 C6 120.17(16) .
C12 C7 C6 118.89(16) .
C9 C8 C7 118.54(17) .
C9 C8 C25 120.21(16) .
C7 C8 C25 121.25(16) .
C10 C9 C8 121.02(18) .
C9 C10 C11 119.95(18) .
C10 C11 C12 121.28(18) .
C11 C12 C7 118.38(17) .
C11 C12 C28 120.11(16) .
C7 C12 C28 121.46(16) .
C14 C13 C18 120.58(16) .
C14 C13 C2 120.63(16) .
C18 C13 C2 118.45(16) .
C15 C14 C13 118.43(17) .
C15 C14 C22 119.69(16) .
C13 C14 C22 121.70(16) .
C16 C15 C14 121.17(18) .
C15 C16 C17 120.03(18) .
C16 C17 C18 121.18(18) .
C17 C18 C13 118.52(17) .
C17 C18 C19 119.20(17) .
C13 C18 C19 122.26(16) .
C18 C19 C21 110.67(16) .
C18 C19 C20 112.22(16) .
C21 C19 C20 109.76(16) .
C14 C22 C23 113.46(17) .
C14 C22 C24 109.95(15) .
C23 C22 C24 109.02(16) .
C8 C25 C27 111.69(16) .
C8 C25 C26 110.49(16) .
C27 C25 C26 110.95(16) .
C12 C28 C29 110.19(16) .
C12 C28 C30 113.16(16) .
C29 C28 C30 110.34(16) .
C37 C31 C32 115.2(4) .
C37 C31 C36 124.8(4) .
C32 C31 C36 120.0 .
C31 C32 C33 120.0 .
C32 C33 C34 120.0 .
C35 C34 C33 120.0 .
C34 C35 C36 120.0 .
C35 C36 C31 120.0 .

loop_
_geom_bond_atom_site_label_1
_geom_bond_atom_site_label_2
_geom_bond_distance
_geom_bond_site_symmetry_2
Ge1 C1 1.9754(18) .
Ge1 Cl1 2.2169(6) .
Ge1 Ge1 2.4623(4) 7_556
C1 C2 1.412(2) .
C1 C6 1.411(2) .
C2 C3 1.400(2) .
C2 C13 1.504(2) .
C3 C4 1.390(3) .
C4 C5 1.391(3) .
C5 C6 1.396(3) .
C6 C7 1.506(2) .
C7 C8 1.411(2) .
C7 C12 1.417(2) .
C8 C9 1.399(3) .
C8 C25 1.518(3) .
C9 C10 1.388(3) .
C10 C11 1.389(3) .
C11 C12 1.394(3) .
C12 C28 1.524(3) .
C13 C14 1.413(2) .
C13 C18 1.415(3) .
C14 C15 1.399(3) .
C14 C22 1.522(3) .
C15 C16 1.383(3) .
C16 C17 1.384(3) .
C17 C18 1.396(3) .
C18 C19 1.525(3) .
C19 C21 1.537(3) .
C19 C20 1.542(3) .
C22 C23 1.532(3) .
C22 C24 1.540(3) .
C25 C27 1.529(3) .
C25 C26 1.533(3) .
C28 C29 1.532(3) .
C28 C30 1.533(3) .
C31 C37 1.343(8) .
C31 C32 1.3900 .
C31 C36 1.3900 .
C32 C33 1.3900 .
C33 C34 1.3900 .
C34 C35 1.3900 .
C35 C36 1.3900 .
